data_7706786
loop_
_publ_author_name
'Janas, Zofia'
'Jezierska, Julia'
'Ozarowski, Andrew'
'Bie\'nko, Alina'
'Lis, Tadeusz'
'Jezierski, Adam'
'Krawczyk, Marta'

_publ_section_title
;
 Investigation of vanadium(III) and vanadium(IV) compounds supported by
 the linear diaminebis(phenolate) ligands: correlation between structures
 and magnetic properties.
;
_journal_issue 15
_journal_name_full 'Dalton transactions (Cambridge, England : 2003)'
_journal_page_first 5184
_journal_page_last 5196
_journal_paper_doi 10.1039/d0dt04302h
_journal_volume 50
_journal_year 2021
_chemical_formula_moiety 'C25 H33 N2 O4 V'
_chemical_formula_sum 'C25 H33 N2 O4 V'
_chemical_formula_weight 476.47
_space_group_crystal_system monoclinic
_space_group_IT_number 14
_space_group_name_Hall '-P 2ybc'
_space_group_name_H-M_alt 'P 1 21/c 1'
_atom_sites_solution_hydrogens geom
_audit_creation_method SHELXL-2013
_audit_update_record
;
2020-04-15 deposited with the CCDC.	2021-03-05 downloaded from the CCDC.
;
_cell_angle_alpha 90
_cell_angle_beta 97.28(2)
_cell_angle_gamma 90
_cell_formula_units_Z 4
_cell_length_a 12.011(3)
_cell_length_b 14.728(3)
_cell_length_c 13.307(3)
_cell_measurement_reflns_used 5660
_cell_measurement_temperature 100(2)
_cell_measurement_theta_max 31
_cell_measurement_theta_min 2.8
_cell_volume 2335.0(9)
_computing_cell_refinement 'CrysAlis RED; Oxford-Diffraction Poland, 2003'
_computing_data_collection 'CrysAlis CCD; Oxford-Diffraction Poland, 2003'
_computing_data_reduction 'CrysAlis RED; Oxford-Diffraction Poland, 2003'
_computing_structure_refinement 'SHELXL-2013 (Sheldrick, 2013)'
_computing_structure_solution 'SHELXS-97 (Sheldrick, 1990)'
_diffrn_ambient_temperature 100(2)
_diffrn_measured_fraction_theta_full 0.999
_diffrn_measured_fraction_theta_max 0.908
_diffrn_measurement_device_type 'Xcalibur, ccd camera Ruby'
_diffrn_measurement_method '\w scans'
_diffrn_radiation_type MoK\a
_diffrn_radiation_wavelength 0.71073
_diffrn_reflns_av_R_equivalents 0.0275
_diffrn_reflns_av_unetI/netI 0.0431
_diffrn_reflns_Laue_measured_fraction_full 0.999
_diffrn_reflns_Laue_measured_fraction_max 0.908
_diffrn_reflns_limit_h_max 14
_diffrn_reflns_limit_h_min -16
_diffrn_reflns_limit_k_max 20
_diffrn_reflns_limit_k_min -16
_diffrn_reflns_limit_l_max 13
_diffrn_reflns_limit_l_min -18
_diffrn_reflns_number 15428
_diffrn_reflns_point_group_measured_fraction_full 0.999
_diffrn_reflns_point_group_measured_fraction_max 0.908
_diffrn_reflns_theta_full 25.500
_diffrn_reflns_theta_max 30.836
_diffrn_reflns_theta_min 2.808
_diffrn_source 'Enhance (Mo) X-ray Source'
_exptl_absorpt_coefficient_mu 0.459
_exptl_absorpt_correction_T_max 0.974
_exptl_absorpt_correction_T_min 0.864
_exptl_absorpt_correction_type analytical
_exptl_absorpt_process_details
;
CrysAlis RED, Oxford Diffraction Ltd.,
Version 1.171.33.66 (release 28-04-2010 CrysAlis171 .NET)
(compiled Apr 28 2010,14:27:37)
Analytical numeric absorption correction using a multifaceted crystal
                        model based on expressions derived by R.C. Clark & J.S.
(Clark, R. C. & Reid, J. S. (1995). Acta Cryst. A51, 887-897)
;
_exptl_crystal_colour red
_exptl_crystal_density_diffrn 1.355
_exptl_crystal_description plate
_exptl_crystal_F_000 1008
_exptl_crystal_size_max 0.490
_exptl_crystal_size_mid 0.230
_exptl_crystal_size_min 0.060
_refine_diff_density_max 0.425
_refine_diff_density_min -0.346
_refine_diff_density_rms 0.060
_refine_ls_extinction_method none
_refine_ls_goodness_of_fit_ref 1.021
_refine_ls_hydrogen_treatment constr
_refine_ls_matrix_type full
_refine_ls_number_parameters 295
_refine_ls_number_reflns 6668
_refine_ls_number_restraints 0
_refine_ls_restrained_S_all 1.021
_refine_ls_R_factor_all 0.0548
_refine_ls_R_factor_gt 0.0394
_refine_ls_shift/su_max 0.001
_refine_ls_shift/su_mean 0.000
_refine_ls_structure_factor_coef Fsqd
_refine_ls_weighting_details
;
 w=1/[\s^2^(Fo^2^)+(0.0368P)^2^+1.1104P]
 where P=(Fo^2^+2Fc^2^)/3
;
_refine_ls_weighting_scheme calc
_refine_ls_wR_factor_gt 0.0871
_refine_ls_wR_factor_ref 0.0939
_reflns_Friedel_coverage 0.000
_reflns_number_gt 5381
_reflns_number_total 6668
_reflns_threshold_expression 'I > 2\s(I)'
_cod_data_source_file d0dt04302h2.cif
_cod_data_source_block 2
_cod_depositor_comments 'Adding full bibliography for 7706786--7706791.cif.'
_cod_original_sg_symbol_H-M 'P 21/c'
_cod_database_code 7706786
_shelx_space_group_comment
;
The symmetry employed for this shelxl refinement is uniquely defined
by the following loop, which should always be used as a source of
symmetry information in preference to the above space-group names.
They are only intended as comments.
;
_shelx_estimated_absorpt_t_min 0.806
_shelx_estimated_absorpt_t_max 0.973
_shelxl_version_number 2013-2

loop_
_space_group_symop_operation_xyz
'x, y, z'
'-x, y+1/2, -z+1/2'
'-x, -y, -z'
'x, -y-1/2, z-1/2'

loop_
_atom_site_label
_atom_site_type_symbol
_atom_site_fract_x
_atom_site_fract_y
_atom_site_fract_z
_atom_site_U_iso_or_equiv
_atom_site_adp_type
_atom_site_occupancy
_atom_site_site_symmetry_order
_atom_site_calc_flag
_atom_site_refinement_flags_posn
_atom_site_refinement_flags_adp
_atom_site_refinement_flags_occupancy
_atom_site_disorder_assembly
_atom_site_disorder_group
V V 0.67378(2) 0.33409(2) 0.57704(2) 0.01191(7) Uani 1 1 d . . . . .
O1 O 0.79538(9) 0.34904(7) 0.68554(8) 0.0156(2) Uani 1 1 d . . . . .
O2 O 0.53936(9) 0.32741(7) 0.48157(8) 0.0145(2) Uani 1 1 d . . . . .
C1 C 0.81351(13) 0.43216(10) 0.72651(11) 0.0148(3) Uani 1 1 d . . . . .
C2 C 0.91405(13) 0.47902(11) 0.72398(12) 0.0183(3) Uani 1 1 d . . . . .
H2 H 0.9729 0.4521 0.6928 0.022 Uiso 1 1 calc R U . . .
C3 C 0.92859(14) 0.56510(11) 0.76695(12) 0.0198(3) Uani 1 1 d . . . . .
H3 H 0.9978 0.5958 0.7649 0.024 Uiso 1 1 calc R U . . .
C4 C 0.84464(14) 0.60732(11) 0.81273(12) 0.0190(3) Uani 1 1 d . . . . .
C5 C 0.74438(13) 0.55947(11) 0.81548(11) 0.0172(3) Uani 1 1 d . . . . .
H5 H 0.6854 0.5871 0.8458 0.021 Uiso 1 1 calc R U . . .
C6 C 0.72869(13) 0.47277(10) 0.77511(11) 0.0155(3) Uani 1 1 d . . . . .
C7 C 0.62654(13) 0.41583(11) 0.78512(11) 0.0154(3) Uani 1 1 d . . . . .
H7A H 0.6500 0.3601 0.8237 0.019 Uiso 1 1 calc R U . . .
H7B H 0.5757 0.4502 0.8242 0.019 Uiso 1 1 calc R U . . .
N1 N 0.56373(10) 0.38960(8) 0.68480(9) 0.0132(2) Uani 1 1 d . . . . .
C8 C 0.49839(13) 0.46908(10) 0.64246(12) 0.0166(3) Uani 1 1 d . . . . .
H8A H 0.5495 0.5198 0.6350 0.025 Uiso 1 1 calc R U . . .
H8B H 0.4444 0.4867 0.6883 0.025 Uiso 1 1 calc R U . . .
H8C H 0.4581 0.4533 0.5761 0.025 Uiso 1 1 calc R U . . .
C9 C 0.48502(13) 0.31361(10) 0.69903(11) 0.0154(3) Uani 1 1 d . . . . .
H9A H 0.4287 0.3087 0.6382 0.019 Uiso 1 1 calc R U . . .
H9B H 0.4447 0.3272 0.7577 0.019 Uiso 1 1 calc R U . . .
C10 C 0.54632(14) 0.22353(11) 0.71677(12) 0.0179(3) Uani 1 1 d . . . . .
H10A H 0.5888 0.2235 0.7856 0.021 Uiso 1 1 calc R U . . .
H10B H 0.4904 0.1739 0.7137 0.021 Uiso 1 1 calc R U . . .
N2 N 0.62586(11) 0.20530(9) 0.64085(9) 0.0149(3) Uani 1 1 d . . . . .
C11 C 0.72627(14) 0.15778(11) 0.69241(13) 0.0209(3) Uani 1 1 d . . . . .
H11A H 0.7782 0.1446 0.6432 0.031 Uiso 1 1 calc R U . . .
H11B H 0.7032 0.1008 0.7218 0.031 Uiso 1 1 calc R U . . .
H11C H 0.7636 0.1966 0.7463 0.031 Uiso 1 1 calc R U . . .
C12 C 0.57674(13) 0.14425(10) 0.55701(11) 0.0158(3) Uani 1 1 d . . . . .
H12A H 0.5629 0.0842 0.5864 0.019 Uiso 1 1 calc R U . . .
H12B H 0.6333 0.1356 0.5098 0.019 Uiso 1 1 calc R U . . .
C13 C 0.45776(12) 0.26604(10) 0.46118(11) 0.0138(3) Uani 1 1 d . . . . .
C14 C 0.35517(13) 0.29153(11) 0.40565(11) 0.0159(3) Uani 1 1 d . . . . .
H14 H 0.3449 0.3523 0.3824 0.019 Uiso 1 1 calc R U . . .
C15 C 0.26870(13) 0.22947(11) 0.38426(12) 0.0180(3) Uani 1 1 d . . . . .
H15 H 0.2000 0.2488 0.3471 0.022 Uiso 1 1 calc R U . . .
C16 C 0.28005(14) 0.13943(11) 0.41604(12) 0.0187(3) Uani 1 1 d . . . . .
C17 C 0.38148(13) 0.11503(10) 0.47266(12) 0.0173(3) Uani 1 1 d . . . . .
H17 H 0.3910 0.0542 0.4958 0.021 Uiso 1 1 calc R U . . .
C18 C 0.46916(13) 0.17607(10) 0.49663(11) 0.0145(3) Uani 1 1 d . . . . .
C19 C 0.85969(16) 0.70073(12) 0.85949(13) 0.0254(4) Uani 1 1 d . . . . .
H19A H 0.7983 0.7403 0.8304 0.038 Uiso 1 1 calc R U . . .
H19B H 0.9315 0.7262 0.8455 0.038 Uiso 1 1 calc R U . . .
H19C H 0.8590 0.6962 0.9329 0.038 Uiso 1 1 calc R U . . .
C20 C 0.18543(15) 0.07202(12) 0.39289(15) 0.0281(4) Uani 1 1 d . . . . .
H20A H 0.1941 0.0398 0.3299 0.042 Uiso 1 1 calc R U . . .
H20B H 0.1135 0.1043 0.3852 0.042 Uiso 1 1 calc R U . . .
H20C H 0.1873 0.0283 0.4486 0.042 Uiso 1 1 calc R U . . .
O3 O 0.71281(9) 0.45260(7) 0.51572(8) 0.0143(2) Uani 1 1 d . . . . .
O4 O 0.77262(9) 0.26941(7) 0.49233(8) 0.0167(2) Uani 1 1 d . . . . .
C21 C 0.79897(13) 0.46681(10) 0.47093(11) 0.0148(3) Uani 1 1 d . . . . .
C22 C 0.87142(13) 0.39870(11) 0.44390(12) 0.0170(3) Uani 1 1 d . . . . .
H22 H 0.9375 0.4176 0.4174 0.020 Uiso 1 1 calc R U . . .
C23 C 0.85425(13) 0.30575(11) 0.45285(11) 0.0156(3) Uani 1 1 d . . . . .
C24 C 0.93213(14) 0.23962(12) 0.41101(13) 0.0212(3) Uani 1 1 d . . . . .
H24A H 0.9485 0.1893 0.4587 0.032 Uiso 1 1 calc R U . . .
H24B H 1.0022 0.2705 0.4011 0.032 Uiso 1 1 calc R U . . .
H24C H 0.8964 0.2160 0.3460 0.032 Uiso 1 1 calc R U . . .
C25 C 0.82008(14) 0.56397(11) 0.44440(13) 0.0226(3) Uani 1 1 d . . . . .
H25A H 0.7690 0.5813 0.3841 0.034 Uiso 1 1 calc R U . . .
H25B H 0.8979 0.5707 0.4306 0.034 Uiso 1 1 calc R U . . .
H25C H 0.8072 0.6033 0.5012 0.034 Uiso 1 1 calc R U . . .

loop_
_atom_site_aniso_label
_atom_site_aniso_U_11
_atom_site_aniso_U_22
_atom_site_aniso_U_33
_atom_site_aniso_U_23
_atom_site_aniso_U_13
_atom_site_aniso_U_12
V 0.01213(13) 0.01331(12) 0.01062(12) 0.00024(9) 0.00264(9) 0.00089(9)
O1 0.0159(5) 0.0165(5) 0.0140(5) -0.0011(4) 0.0005(4) 0.0022(4)
O2 0.0151(5) 0.0153(5) 0.0131(5) 0.0011(4) 0.0015(4) -0.0025(4)
C1 0.0157(7) 0.0172(7) 0.0111(7) 0.0015(5) -0.0005(5) 0.0020(6)
C2 0.0138(7) 0.0245(8) 0.0165(7) -0.0014(6) 0.0014(6) 0.0007(6)
C3 0.0171(8) 0.0251(8) 0.0165(7) 0.0002(6) 0.0000(6) -0.0047(6)
C4 0.0239(8) 0.0194(8) 0.0126(7) -0.0010(6) -0.0019(6) -0.0024(6)
C5 0.0190(8) 0.0199(8) 0.0126(7) -0.0021(6) 0.0012(6) 0.0018(6)
C6 0.0153(7) 0.0190(7) 0.0119(7) 0.0004(6) 0.0004(5) -0.0005(6)
C7 0.0157(7) 0.0190(7) 0.0121(7) -0.0027(6) 0.0036(5) -0.0004(6)
N1 0.0144(6) 0.0133(6) 0.0118(6) 0.0005(5) 0.0018(5) -0.0006(5)
C8 0.0160(7) 0.0157(7) 0.0187(7) 0.0022(6) 0.0042(6) 0.0032(6)
C9 0.0170(7) 0.0171(7) 0.0129(7) -0.0003(6) 0.0049(6) -0.0032(6)
C10 0.0245(8) 0.0173(7) 0.0128(7) 0.0012(6) 0.0060(6) -0.0018(6)
N2 0.0172(6) 0.0148(6) 0.0127(6) 0.0006(5) 0.0017(5) 0.0014(5)
C11 0.0233(8) 0.0168(7) 0.0212(8) 0.0042(6) -0.0031(6) 0.0034(6)
C12 0.0198(8) 0.0123(7) 0.0153(7) -0.0005(5) 0.0027(6) 0.0006(6)
C13 0.0153(7) 0.0150(7) 0.0121(7) -0.0012(5) 0.0053(5) 0.0000(5)
C14 0.0174(7) 0.0166(7) 0.0141(7) -0.0005(6) 0.0038(6) 0.0008(6)
C15 0.0134(7) 0.0242(8) 0.0167(7) -0.0032(6) 0.0027(6) 0.0010(6)
C16 0.0171(8) 0.0198(8) 0.0202(8) -0.0066(6) 0.0063(6) -0.0037(6)
C17 0.0213(8) 0.0137(7) 0.0181(7) -0.0029(6) 0.0071(6) -0.0018(6)
C18 0.0167(7) 0.0156(7) 0.0119(7) -0.0024(5) 0.0045(5) 0.0004(6)
C19 0.0316(10) 0.0246(9) 0.0192(8) -0.0049(7) 0.0002(7) -0.0059(7)
C20 0.0210(9) 0.0242(9) 0.0387(10) -0.0085(8) 0.0025(7) -0.0044(7)
O3 0.0130(5) 0.0163(5) 0.0141(5) 0.0016(4) 0.0035(4) 0.0006(4)
O4 0.0170(5) 0.0175(5) 0.0162(5) -0.0016(4) 0.0047(4) 0.0009(4)
C21 0.0135(7) 0.0188(7) 0.0116(7) 0.0004(6) 0.0003(5) -0.0026(6)
C22 0.0125(7) 0.0224(8) 0.0168(7) -0.0017(6) 0.0045(6) -0.0010(6)
C23 0.0131(7) 0.0218(8) 0.0114(7) -0.0030(6) -0.0004(5) 0.0025(6)
C24 0.0178(8) 0.0257(8) 0.0203(8) -0.0062(7) 0.0033(6) 0.0046(6)
C25 0.0207(8) 0.0198(8) 0.0288(9) 0.0037(7) 0.0092(7) -0.0021(6)

loop_
_atom_type_symbol
_atom_type_description
_atom_type_scat_dispersion_real
_atom_type_scat_dispersion_imag
_atom_type_scat_source
C C 0.0033 0.0016 'International Tables Vol C Tables 4.2.6.8 and 6.1.1.4'
H H 0.0000 0.0000 'International Tables Vol C Tables 4.2.6.8 and 6.1.1.4'
N N 0.0061 0.0033 'International Tables Vol C Tables 4.2.6.8 and 6.1.1.4'
O O 0.0106 0.0060 'International Tables Vol C Tables 4.2.6.8 and 6.1.1.4'
V V 0.3005 0.5294 'International Tables Vol C Tables 4.2.6.8 and 6.1.1.4'

loop_
_geom_angle_atom_site_label_1
_geom_angle_atom_site_label_2
_geom_angle_atom_site_label_3
_geom_angle
_geom_angle_site_symmetry_1
_geom_angle_site_symmetry_3
_geom_angle_publ_flag
O2 V O1 171.85(5) . . ?
O2 V O4 96.47(5) . . ?
O1 V O4 91.67(5) . . ?
O2 V O3 89.75(4) . . ?
O1 V O3 90.65(5) . . ?
O4 V O3 89.95(5) . . ?
O2 V N2 88.39(5) . . ?
O1 V N2 91.14(5) . . ?
O4 V N2 90.57(5) . . ?
O3 V N2 178.12(5) . . ?
O2 V N1 85.82(5) . . ?
O1 V N1 86.05(5) . . ?
O4 V N1 172.20(5) . . ?
O3 V N1 97.52(5) . . ?
N2 V N1 82.03(5) . . ?
C1 O1 V 118.32(9) . . ?
C13 O2 V 134.49(9) . . ?
O1 C1 C2 122.41(14) . . ?
O1 C1 C6 118.89(14) . . ?
C2 C1 C6 118.69(14) . . ?
C3 C2 C1 120.29(15) . . ?
C3 C2 H2 119.9 . . ?
C1 C2 H2 119.9 . . ?
C4 C3 C2 121.82(15) . . ?
C4 C3 H3 119.1 . . ?
C2 C3 H3 119.1 . . ?
C3 C4 C5 117.43(15) . . ?
C3 C4 C19 122.17(15) . . ?
C5 C4 C19 120.40(15) . . ?
C6 C5 C4 121.86(15) . . ?
C6 C5 H5 119.1 . . ?
C4 C5 H5 119.1 . . ?
C5 C6 C1 119.85(14) . . ?
C5 C6 C7 123.37(14) . . ?
C1 C6 C7 116.70(13) . . ?
N1 C7 C6 112.87(12) . . ?
N1 C7 H7A 109.0 . . ?
C6 C7 H7A 109.0 . . ?
N1 C7 H7B 109.0 . . ?
C6 C7 H7B 109.0 . . ?
H7A C7 H7B 107.8 . . ?
C8 N1 C9 109.11(12) . . ?
C8 N1 C7 108.54(12) . . ?
C9 N1 C7 109.62(11) . . ?
C8 N1 V 112.01(9) . . ?
C9 N1 V 104.11(9) . . ?
C7 N1 V 113.31(9) . . ?
N1 C8 H8A 109.5 . . ?
N1 C8 H8B 109.5 . . ?
H8A C8 H8B 109.5 . . ?
N1 C8 H8C 109.5 . . ?
H8A C8 H8C 109.5 . . ?
H8B C8 H8C 109.5 . . ?
N1 C9 C10 111.83(12) . . ?
N1 C9 H9A 109.3 . . ?
C10 C9 H9A 109.3 . . ?
N1 C9 H9B 109.3 . . ?
C10 C9 H9B 109.3 . . ?
H9A C9 H9B 107.9 . . ?
N2 C10 C9 112.87(12) . . ?
N2 C10 H10A 109.0 . . ?
C9 C10 H10A 109.0 . . ?
N2 C10 H10B 109.0 . . ?
C9 C10 H10B 109.0 . . ?
H10A C10 H10B 107.8 . . ?
C11 N2 C12 106.38(12) . . ?
C11 N2 C10 108.81(12) . . ?
C12 N2 C10 112.68(12) . . ?
C11 N2 V 110.50(10) . . ?
C12 N2 V 109.31(9) . . ?
C10 N2 V 109.15(9) . . ?
N2 C11 H11A 109.5 . . ?
N2 C11 H11B 109.5 . . ?
H11A C11 H11B 109.5 . . ?
N2 C11 H11C 109.5 . . ?
H11A C11 H11C 109.5 . . ?
H11B C11 H11C 109.5 . . ?
N2 C12 C18 116.20(12) . . ?
N2 C12 H12A 108.2 . . ?
C18 C12 H12A 108.2 . . ?
N2 C12 H12B 108.2 . . ?
C18 C12 H12B 108.2 . . ?
H12A C12 H12B 107.4 . . ?
O2 C13 C14 119.87(13) . . ?
O2 C13 C18 122.09(14) . . ?
C14 C13 C18 118.00(14) . . ?
C15 C14 C13 121.08(14) . . ?
C15 C14 H14 119.5 . . ?
C13 C14 H14 119.5 . . ?
C14 C15 C16 121.57(15) . . ?
C14 C15 H15 119.2 . . ?
C16 C15 H15 119.2 . . ?
C15 C16 C17 117.00(14) . . ?
C15 C16 C20 121.42(15) . . ?
C17 C16 C20 121.56(15) . . ?
C18 C17 C16 122.77(15) . . ?
C18 C17 H17 118.6 . . ?
C16 C17 H17 118.6 . . ?
C17 C18 C13 119.54(14) . . ?
C17 C18 C12 119.63(14) . . ?
C13 C18 C12 120.79(13) . . ?
C4 C19 H19A 109.5 . . ?
C4 C19 H19B 109.5 . . ?
H19A C19 H19B 109.5 . . ?
C4 C19 H19C 109.5 . . ?
H19A C19 H19C 109.5 . . ?
H19B C19 H19C 109.5 . . ?
C16 C20 H20A 109.5 . . ?
C16 C20 H20B 109.5 . . ?
H20A C20 H20B 109.5 . . ?
C16 C20 H20C 109.5 . . ?
H20A C20 H20C 109.5 . . ?
H20B C20 H20C 109.5 . . ?
C21 O3 V 125.30(10) . . ?
C23 O4 V 125.10(10) . . ?
O3 C21 C22 124.64(14) . . ?
O3 C21 C25 115.91(14) . . ?
C22 C21 C25 119.44(14) . . ?
C23 C22 C21 125.27(14) . . ?
C23 C22 H22 117.4 . . ?
C21 C22 H22 117.4 . . ?
O4 C23 C22 124.97(14) . . ?
O4 C23 C24 115.06(14) . . ?
C22 C23 C24 119.94(14) . . ?
C23 C24 H24A 109.5 . . ?
C23 C24 H24B 109.5 . . ?
H24A C24 H24B 109.5 . . ?
C23 C24 H24C 109.5 . . ?
H24A C24 H24C 109.5 . . ?
H24B C24 H24C 109.5 . . ?
C21 C25 H25A 109.5 . . ?
C21 C25 H25B 109.5 . . ?
H25A C25 H25B 109.5 . . ?
C21 C25 H25C 109.5 . . ?
H25A C25 H25C 109.5 . . ?
H25B C25 H25C 109.5 . . ?

loop_
_geom_bond_atom_site_label_1
_geom_bond_atom_site_label_2
_geom_bond_distance
_geom_bond_site_symmetry_2
_geom_bond_publ_flag
V O2 1.9263(12) . ?
V O1 1.9317(12) . ?
V O4 1.9817(11) . ?
V O3 2.0072(11) . ?
V N2 2.1850(13) . ?
V N1 2.2253(13) . ?
O1 C1 1.3466(18) . ?
O2 C13 1.3357(18) . ?
C1 C2 1.395(2) . ?
C1 C6 1.407(2) . ?
C2 C3 1.393(2) . ?
C2 H2 0.9500 . ?
C3 C4 1.389(2) . ?
C3 H3 0.9500 . ?
C4 C5 1.400(2) . ?
C4 C19 1.511(2) . ?
C5 C6 1.389(2) . ?
C5 H5 0.9500 . ?
C6 C7 1.506(2) . ?
C7 N1 1.4985(19) . ?
C7 H7A 0.9900 . ?
C7 H7B 0.9900 . ?
N1 C8 1.4804(19) . ?
N1 C9 1.4924(19) . ?
C8 H8A 0.9800 . ?
C8 H8B 0.9800 . ?
C8 H8C 0.9800 . ?
C9 C10 1.521(2) . ?
C9 H9A 0.9900 . ?
C9 H9B 0.9900 . ?
C10 N2 1.500(2) . ?
C10 H10A 0.9900 . ?
C10 H10B 0.9900 . ?
N2 C11 1.485(2) . ?
N2 C12 1.4948(19) . ?
C11 H11A 0.9800 . ?
C11 H11B 0.9800 . ?
C11 H11C 0.9800 . ?
C12 C18 1.507(2) . ?
C12 H12A 0.9900 . ?
C12 H12B 0.9900 . ?
C13 C14 1.405(2) . ?
C13 C18 1.407(2) . ?
C14 C15 1.386(2) . ?
C14 H14 0.9500 . ?
C15 C16 1.393(2) . ?
C15 H15 0.9500 . ?
C16 C17 1.396(2) . ?
C16 C20 1.511(2) . ?
C17 C18 1.391(2) . ?
C17 H17 0.9500 . ?
C19 H19A 0.9800 . ?
C19 H19B 0.9800 . ?
C19 H19C 0.9800 . ?
C20 H20A 0.9800 . ?
C20 H20B 0.9800 . ?
C20 H20C 0.9800 . ?
O3 C21 1.2754(18) . ?
O4 C23 1.2862(19) . ?
C21 C22 1.404(2) . ?
C21 C25 1.503(2) . ?
C22 C23 1.392(2) . ?
C22 H22 0.9500 . ?
C23 C24 1.505(2) . ?
C24 H24A 0.9800 . ?
C24 H24B 0.9800 . ?
C24 H24C 0.9800 . ?
C25 H25A 0.9800 . ?
C25 H25B 0.9800 . ?
C25 H25C 0.9800 . ?

loop_
_geom_hbond_atom_site_label_D
_geom_hbond_atom_site_label_H
_geom_hbond_atom_site_label_A
_geom_hbond_distance_DH
_geom_hbond_distance_HA
_geom_hbond_distance_DA
_geom_hbond_angle_DHA
_geom_hbond_site_symmetry_A
C8 H8C O2 0.98 2.51 3.0735(19) 116.6 .
C11 H11C O1 0.98 2.43 2.941(2) 111.8 .
C24 H24C O1 0.98 2.51 3.487(2) 176.3 4_565

loop_
_geom_torsion_atom_site_label_1
_geom_torsion_atom_site_label_2
_geom_torsion_atom_site_label_3
_geom_torsion_atom_site_label_4
_geom_torsion
_geom_torsion_site_symmetry_1
_geom_torsion_site_symmetry_2
_geom_torsion_site_symmetry_3
_geom_torsion_site_symmetry_4
_geom_torsion_publ_flag
V O1 C1 C2 -118.88(14) . . . . ?
V O1 C1 C6 62.15(16) . . . . ?
O1 C1 C2 C3 179.65(14) . . . . ?
C6 C1 C2 C3 -1.4(2) . . . . ?
C1 C2 C3 C4 -0.4(2) . . . . ?
C2 C3 C4 C5 0.8(2) . . . . ?
C2 C3 C4 C19 -179.97(15) . . . . ?
C3 C4 C5 C6 0.6(2) . . . . ?
C19 C4 C5 C6 -178.64(15) . . . . ?
C4 C5 C6 C1 -2.4(2) . . . . ?
C4 C5 C6 C7 174.14(14) . . . . ?
O1 C1 C6 C5 -178.25(13) . . . . ?
C2 C1 C6 C5 2.7(2) . . . . ?
O1 C1 C6 C7 5.0(2) . . . . ?
C2 C1 C6 C7 -174.01(13) . . . . ?
C5 C6 C7 N1 120.99(16) . . . . ?
C1 C6 C7 N1 -62.38(18) . . . . ?
C6 C7 N1 C8 -76.83(15) . . . . ?
C6 C7 N1 C9 164.08(12) . . . . ?
C6 C7 N1 V 48.26(14) . . . . ?
C8 N1 C9 C10 165.66(12) . . . . ?
C7 N1 C9 C10 -75.61(15) . . . . ?
V N1 C9 C10 45.91(13) . . . . ?
N1 C9 C10 N2 -48.79(17) . . . . ?
C9 C10 N2 C11 144.06(13) . . . . ?
C9 C10 N2 C12 -98.22(15) . . . . ?
C9 C10 N2 V 23.41(15) . . . . ?
C11 N2 C12 C18 176.80(13) . . . . ?
C10 N2 C12 C18 57.66(17) . . . . ?
V N2 C12 C18 -63.88(14) . . . . ?
V O2 C13 C14 162.50(11) . . . . ?
V O2 C13 C18 -15.2(2) . . . . ?
O2 C13 C14 C15 -179.37(13) . . . . ?
C18 C13 C14 C15 -1.5(2) . . . . ?
C13 C14 C15 C16 -0.5(2) . . . . ?
C14 C15 C16 C17 1.6(2) . . . . ?
C14 C15 C16 C20 179.79(15) . . . . ?
C15 C16 C17 C18 -0.6(2) . . . . ?
C20 C16 C17 C18 -178.81(15) . . . . ?
C16 C17 C18 C13 -1.4(2) . . . . ?
C16 C17 C18 C12 -179.23(14) . . . . ?
O2 C13 C18 C17 -179.76(13) . . . . ?
C14 C13 C18 C17 2.5(2) . . . . ?
O2 C13 C18 C12 -2.0(2) . . . . ?
C14 C13 C18 C12 -179.76(13) . . . . ?
N2 C12 C18 C17 -135.63(14) . . . . ?
N2 C12 C18 C13 46.58(19) . . . . ?
V O3 C21 C22 10.0(2) . . . . ?
V O3 C21 C25 -171.39(10) . . . . ?
O3 C21 C22 C23 6.6(2) . . . . ?
C25 C21 C22 C23 -171.91(15) . . . . ?
V O4 C23 C22 -14.9(2) . . . . ?
V O4 C23 C24 167.35(10) . . . . ?
C21 C22 C23 O4 -4.0(3) . . . . ?
C21 C22 C23 C24 173.57(15) . . . . ?
